data_4073882
loop_
_publ_author_name
'Hu, Jian'
'Lin, Ronger'
'Yip, John H. K.'
'Wong, Kwok-Yin'
'Ma, Dik-Lung'
'Vittal, Jagadese J.'

_publ_section_title
;
 Synthesis and Electronic Spectroscopy of Luminescent Cyclometalated
 Platinum&#x2212;Anthracenyl Complexes
;
_journal_issue 26
_journal_name_full Organometallics
_journal_page_first 6533
_journal_paper_doi 10.1021/om700706r
_journal_volume 26
_journal_year 2007
_chemical_formula_sum 'C98.5 H87 Cl9 F6 O6 P6 Pt2 S2'
_chemical_formula_weight 2439.85
_chemical_name_systematic
; 
 ? 
;
_space_group_IT_number 15
_symmetry_cell_setting monoclinic
_symmetry_space_group_name_Hall '-C 2yc'
_symmetry_space_group_name_H-M 'C 1 2/c 1'
_atom_sites_solution_hydrogens geom
_atom_sites_solution_primary direct
_atom_sites_solution_secondary difmap
_audit_creation_method SHELXL-97
_cell_angle_alpha 90.00
_cell_angle_beta 92.981(2)
_cell_angle_gamma 90.00
_cell_formula_units_Z 4
_cell_length_a 31.534(4)
_cell_length_b 19.080(2)
_cell_length_c 17.170(2)
_cell_measurement_reflns_used 5535
_cell_measurement_temperature 295(2)
_cell_measurement_theta_max 23.78
_cell_measurement_theta_min 2.44
_cell_volume 10317(2)
_computing_cell_refinement 'Bruker SMART'
_computing_data_collection 'Bruker SMART'
_computing_data_reduction 'Bruker SAINT'
_computing_molecular_graphics 'Bruker SHELXTL'
_computing_publication_material 'Bruker SHELXTL'
_computing_structure_refinement 'SHELXL-97 (Sheldrick, 1997)'
_computing_structure_solution 'SHELXS-97 (Sheldrick, 1990)'
_diffrn_ambient_temperature 295(2)
_diffrn_measured_fraction_theta_full 0.998
_diffrn_measured_fraction_theta_max 0.998
_diffrn_measurement_device_type 'CCD area detector'
_diffrn_measurement_method 'phi and omega scans'
_diffrn_radiation_monochromator graphite
_diffrn_radiation_source 'fine-focus sealed tube'
_diffrn_radiation_type MoK\a
_diffrn_radiation_wavelength 0.71073
_diffrn_reflns_av_R_equivalents 0.0486
_diffrn_reflns_av_sigmaI/netI 0.0561
_diffrn_reflns_limit_h_max 40
_diffrn_reflns_limit_h_min -37
_diffrn_reflns_limit_k_max 24
_diffrn_reflns_limit_k_min -22
_diffrn_reflns_limit_l_max 22
_diffrn_reflns_limit_l_min -22
_diffrn_reflns_number 36309
_diffrn_reflns_theta_full 27.50
_diffrn_reflns_theta_max 27.50
_diffrn_reflns_theta_min 1.70
_exptl_absorpt_coefficient_mu 3.137
_exptl_absorpt_correction_T_max 0.7444
_exptl_absorpt_correction_T_min 0.2547
_exptl_absorpt_correction_type 'Sadabs, (Sheldrick 2001)'
_exptl_crystal_colour Yellow
_exptl_crystal_density_diffrn 1.571
_exptl_crystal_density_meas 0
_exptl_crystal_density_method 'not measured'
_exptl_crystal_description Block
_exptl_crystal_F_000 4844
_exptl_crystal_size_max 0.60
_exptl_crystal_size_mid 0.44
_exptl_crystal_size_min 0.10
_refine_diff_density_max 1.220
_refine_diff_density_min -0.825
_refine_diff_density_rms 0.123
_refine_ls_extinction_method none
_refine_ls_goodness_of_fit_ref 1.009
_refine_ls_hydrogen_treatment mixed
_refine_ls_matrix_type full
_refine_ls_number_parameters 487
_refine_ls_number_reflns 11831
_refine_ls_number_restraints 184
_refine_ls_restrained_S_all 1.035
_refine_ls_R_factor_all 0.0885
_refine_ls_R_factor_gt 0.0502
_refine_ls_shift/su_max 0.002
_refine_ls_shift/su_mean 0.000
_refine_ls_structure_factor_coef Fsqd
_refine_ls_weighting_details 'calc w=1/[\s^2^(Fo^2^)+(0.0834P)^2^+0.0000P] where P=(Fo^2^+2Fc^2^)/3'
_refine_ls_weighting_scheme calc
_refine_ls_wR_factor_gt 0.1344
_refine_ls_wR_factor_ref 0.1523
_reflns_number_gt 7438
_reflns_number_total 11831
_reflns_threshold_expression >2sigma(I)
_cod_data_source_file om700706r-file005.cif
_cod_data_source_block 4331
_cod_depositor_comments
;
The following automatic conversions were performed:

'_symmetry_cell_setting' value 'Monoclinic' changed to 'monoclinic'
according to /home/saulius/struct/CIF-dictionaries/cif_core.dic
dictionary named 'cif_core.dic' version 2.4.1 from 2010-06-29.

Automatic conversion script
Id: cif_fix_values 1715 2011-07-08 13:25:40Z adriana 
;
_cod_original_sg_symbol_H-M C2/c
_cod_original_formula_sum 'C98.50 H87 Cl9 F6 O6 P6 Pt2 S2'
_cod_database_code 4073882

loop_
_symmetry_equiv_pos_as_xyz
'x, y, z'
'-x, y, -z+1/2'
'x+1/2, y+1/2, z'
'-x+1/2, y+1/2, -z+1/2'
'-x, -y, -z'
'x, -y, z-1/2'
'-x+1/2, -y+1/2, -z'
'x+1/2, -y+1/2, z-1/2'

loop_
_atom_site_label
_atom_site_type_symbol
_atom_site_fract_x
_atom_site_fract_y
_atom_site_fract_z
_atom_site_U_iso_or_equiv
_atom_site_adp_type
_atom_site_occupancy
_atom_site_symmetry_multiplicity
_atom_site_calc_flag
_atom_site_refinement_flags
_atom_site_disorder_assembly
_atom_site_disorder_group
Pt1 Pt 0.591952(7) 0.754768(11) 0.639113(13) 0.04654(10) Uani 1 1 d . . .
P1 P 0.58767(5) 0.87164(8) 0.66526(9) 0.0459(3) Uani 1 1 d . . .
P2 P 0.65255(5) 0.75590(8) 0.56566(10) 0.0528(4) Uani 1 1 d . . .
P3 P 0.58791(5) 0.63468(9) 0.61596(11) 0.0606(4) Uani 1 1 d . . .
C1 C 0.51917(19) 0.6946(3) 0.7302(4) 0.0565(16) Uani 1 1 d . . .
H1 H 0.5316 0.6516 0.7199 0.068 Uiso 1 1 calc R . .
C2 C 0.5389(2) 0.7540(2) 0.7061(4) 0.0459(13) Uani 1 1 d . . .
C3 C 0.51925(16) 0.8187(3) 0.7288(3) 0.0413(12) Uani 1 1 d . . .
C4 C 0.53788(16) 0.8825(3) 0.7108(3) 0.0443(12) Uani 1 1 d . . .
C5 C 0.51954(16) 0.9476(3) 0.7299(3) 0.0427(12) Uani 1 1 d . . .
C6 C 0.5377(2) 1.0138(3) 0.7121(3) 0.0551(15) Uani 1 1 d . . .
H6 H 0.5631 1.0150 0.6870 0.066 Uiso 1 1 calc R . .
C7 C 0.5189(2) 1.0748(3) 0.7308(4) 0.0609(17) Uani 1 1 d . . .
H7 H 0.5314 1.1171 0.7179 0.073 Uiso 1 1 calc R . .
C8 C 0.6844(2) 0.6763(4) 0.5838(4) 0.0692(19) Uani 1 1 d . . .
H8A H 0.7122 0.6841 0.5636 0.083 Uiso 1 1 calc R . .
H8B H 0.6885 0.6703 0.6398 0.083 Uiso 1 1 calc R . .
C9 C 0.6671(2) 0.6090(4) 0.5500(5) 0.083(2) Uani 1 1 d . . .
H9A H 0.6766 0.5710 0.5842 0.099 Uiso 1 1 calc R . .
H9B H 0.6796 0.6015 0.5003 0.099 Uiso 1 1 calc R . .
C10 C 0.6190(2) 0.6030(4) 0.5369(4) 0.0727(19) Uani 1 1 d . . .
H10A H 0.6119 0.5541 0.5276 0.087 Uiso 1 1 calc R . .
H10B H 0.6105 0.6287 0.4899 0.087 Uiso 1 1 calc R . .
C1A C 0.62782(6) 0.90260(11) 0.73747(10) 0.0625(18) Uani 1 1 d G . .
C2A C 0.64216(6) 0.85278(13) 0.79172(10) 0.078(2) Uani 1 1 d G . .
H2A H 0.6309 0.8077 0.7900 0.094 Uiso 1 1 calc R . .
C3A C 0.67335(7) 0.87027(15) 0.84859(11) 0.117(4) Uani 1 1 d G . .
H3A H 0.6829 0.8369 0.8849 0.141 Uiso 1 1 calc R . .
C4A C 0.69020(8) 0.93760(16) 0.85120(13) 0.136(5) Uani 1 1 d G . .
H4A H 0.7111 0.9493 0.8892 0.163 Uiso 1 1 calc R . .
C5A C 0.67587(8) 0.98743(14) 0.79695(14) 0.113(3) Uani 1 1 d G . .
H5A H 0.6871 1.0325 0.7987 0.136 Uiso 1 1 calc R . .
C6A C 0.64468(7) 0.96993(11) 0.74008(12) 0.077(2) Uani 1 1 d G . .
H6A H 0.6351 1.0033 0.7038 0.092 Uiso 1 1 calc R . .
C1B C 0.58496(6) 0.92534(8) 0.57876(11) 0.0531(15) Uani 1 1 d G . .
C2B C 0.54730(7) 0.92416(10) 0.53297(12) 0.0672(18) Uani 1 1 d G . .
H2B H 0.5239 0.9001 0.5500 0.081 Uiso 1 1 calc R . .
C3B C 0.54467(8) 0.95892(11) 0.46174(13) 0.099(3) Uani 1 1 d G . .
H3B H 0.5195 0.9581 0.4311 0.118 Uiso 1 1 calc R . .
C4B C 0.57971(9) 0.99487(11) 0.43630(13) 0.115(4) Uani 1 1 d G . .
H4B H 0.5780 1.0181 0.3886 0.137 Uiso 1 1 calc R . .
C5B C 0.61737(9) 0.99606(9) 0.48209(13) 0.107(3) Uani 1 1 d G . .
H5B H 0.6408 1.0201 0.4651 0.129 Uiso 1 1 calc R . .
C6B C 0.62000(7) 0.96130(8) 0.55332(12) 0.0707(19) Uani 1 1 d G . .
H6B H 0.6452 0.9621 0.5840 0.085 Uiso 1 1 calc R . .
C1C C 0.69249(5) 0.82333(10) 0.58558(12) 0.0705(19) Uani 1 1 d G . .
C2C C 0.71208(5) 0.82699(11) 0.65988(13) 0.091(2) Uani 1 1 d GU . .
H2C H 0.7047 0.7954 0.6981 0.109 Uiso 1 1 calc R . .
C3C C 0.74267(5) 0.87793(13) 0.67704(15) 0.124(4) Uani 1 1 d GU . .
H3C H 0.7558 0.8804 0.7268 0.149 Uiso 1 1 calc R . .
C4C C 0.75367(6) 0.92520(13) 0.61988(17) 0.152(5) Uani 1 1 d GU . .
H4C H 0.7741 0.9593 0.6314 0.182 Uiso 1 1 calc R . .
C5C C 0.73408(7) 0.92153(11) 0.54558(15) 0.132(4) Uani 1 1 d GU . .
H5C H 0.7414 0.9532 0.5073 0.159 Uiso 1 1 calc R . .
C6C C 0.70350(6) 0.87060(10) 0.52843(13) 0.096(3) Uani 1 1 d GU . .
H6C H 0.6904 0.8681 0.4787 0.115 Uiso 1 1 calc R . .
C1D C 0.64195(7) 0.75895(9) 0.46151(10) 0.0645(18) Uani 1 1 d G . .
C2D C 0.60420(7) 0.78945(10) 0.43316(9) 0.095(3) Uani 1 1 d GU . .
H2D H 0.5846 0.8056 0.4677 0.114 Uiso 1 1 calc R . .
C3D C 0.59569(9) 0.79575(13) 0.35322(9) 0.154(5) Uani 1 1 d GU . .
H3D H 0.5704 0.8162 0.3342 0.185 Uiso 1 1 calc R . .
C4D C 0.62492(10) 0.77155(14) 0.30164(10) 0.168(5) Uani 1 1 d GU . .
H4D H 0.6192 0.7758 0.2482 0.202 Uiso 1 1 calc R . .
C5D C 0.66266(10) 0.74105(13) 0.32999(11) 0.151(5) Uani 1 1 d GU . .
H5D H 0.6822 0.7249 0.2955 0.181 Uiso 1 1 calc R . .
C6D C 0.67118(8) 0.73475(11) 0.40993(12) 0.107(3) Uani 1 1 d GU . .
H6D H 0.6964 0.7143 0.4289 0.128 Uiso 1 1 calc R . .
C1E C 0.60663(8) 0.58356(10) 0.70062(15) 0.084(2) Uani 1 1 d G . .
C2E C 0.61276(9) 0.51165(10) 0.69483(18) 0.129(4) Uani 1 1 d GU . .
H2E H 0.6071 0.4890 0.6475 0.155 Uiso 1 1 calc R . .
C3E C 0.62737(11) 0.47357(11) 0.7598(2) 0.175(6) Uani 1 1 d GU . .
H3E H 0.6315 0.4255 0.7559 0.210 Uiso 1 1 calc R . .
C4E C 0.63586(11) 0.50740(14) 0.83061(19) 0.162(5) Uani 1 1 d GU . .
H4E H 0.6456 0.4819 0.8741 0.194 Uiso 1 1 calc R . .
C5E C 0.62974(10) 0.57932(14) 0.83641(15) 0.122(3) Uani 1 1 d GU . .
H5E H 0.6354 0.6020 0.8838 0.146 Uiso 1 1 calc R . .
C6E C 0.61513(8) 0.61740(12) 0.77141(14) 0.093(3) Uani 1 1 d GU . .
H6E H 0.6110 0.6655 0.7753 0.112 Uiso 1 1 calc R . .
C1F C 0.53569(7) 0.60580(10) 0.58312(15) 0.080(2) Uani 1 1 d G . .
C2F C 0.51551(7) 0.64450(11) 0.52344(15) 0.111(3) Uani 1 1 d GU . .
H2F H 0.5294 0.6820 0.5015 0.134 Uiso 1 1 calc R . .
C3F C 0.47451(7) 0.62714(14) 0.49659(18) 0.156(5) Uani 1 1 d GU . .
H3F H 0.4610 0.6530 0.4567 0.188 Uiso 1 1 calc R . .
C4F C 0.45367(8) 0.57108(15) 0.5294(2) 0.154(6) Uani 1 1 d GU . .
H4F H 0.4262 0.5595 0.5115 0.184 Uiso 1 1 calc R . .
C5F C 0.47385(8) 0.53238(13) 0.5891(2) 0.143(5) Uani 1 1 d GU . .
H5F H 0.4599 0.4949 0.6111 0.171 Uiso 1 1 calc R . .
C6F C 0.51485(8) 0.54974(11) 0.61595(18) 0.108(3) Uani 1 1 d GU . .
H6F H 0.5283 0.5238 0.6559 0.129 Uiso 1 1 calc R . .
C1S C 0.6898(5) 1.3185(7) 0.5643(8) 0.41(2) Uani 1 1 d DU . .
F1 F 0.6797(4) 1.2997(6) 0.4858(7) 0.289(6) Uani 1 1 d DU . .
F2 F 0.7333(4) 1.3061(6) 0.5837(11) 0.335(8) Uani 1 1 d DU . .
F3 F 0.6646(6) 1.3075(9) 0.6283(8) 0.363(8) Uani 1 1 d DU . .
O1 O 0.7020(3) 1.4177(7) 0.6488(5) 0.244(6) Uani 1 1 d DU . .
O2 O 0.7188(5) 1.4201(7) 0.5048(8) 0.271(7) Uani 1 1 d DU . .
O3 O 0.6450(3) 1.4185(6) 0.5395(6) 0.233(6) Uani 1 1 d DU . .
S1 S 0.6871(2) 1.4039(4) 0.5634(4) 0.259(3) Uani 1 1 d DU . .
C2S C 0.5901(4) 1.1966(8) 1.5005(7) 0.166(5) Uani 1 1 d . . .
H2S1 H 0.6125 1.1631 1.4918 0.200 Uiso 1 1 calc R . .
H2S2 H 0.6032 1.2417 1.5120 0.200 Uiso 1 1 calc R . .
Cl2A Cl 0.55852(14) 1.2033(3) 1.4196(2) 0.1919(17) Uani 1 1 d . . .
Cl2B Cl 0.5631(2) 1.1708(3) 1.5765(3) 0.286(3) Uani 1 1 d . . .
C3S C 0.7609(7) 0.6354(15) 0.8632(14) 0.342(16) Uani 1 1 d . . .
H3S1 H 0.7423 0.6032 0.8889 0.410 Uiso 1 1 calc R . .
H3S2 H 0.7568 0.6814 0.8855 0.410 Uiso 1 1 calc R . .
Cl3A Cl 0.80983(19) 0.6114(3) 0.8841(4) 0.245(3) Uani 1 1 d . . .
Cl3B Cl 0.7461(2) 0.6385(5) 0.7736(4) 0.342(4) Uani 1 1 d . . .
C4S C 0.5357(18) 0.679(2) 0.265(4) 0.25(3) Uiso 0.25 1 d PD A -1
H4SA H 0.5641 0.6763 0.2454 0.295 Uiso 0.25 1 calc PR A -1
H4SB H 0.5376 0.7042 0.3135 0.295 Uiso 0.25 1 calc PR A -1
Cl4A Cl 0.5204(8) 0.6017(11) 0.2814(13) 0.260(11) Uiso 0.25 1 d PD A -1
Cl4B Cl 0.5056(8) 0.7218(11) 0.2027(12) 0.225(8) Uiso 0.25 1 d PD A -1

loop_
_atom_site_aniso_label
_atom_site_aniso_U_11
_atom_site_aniso_U_22
_atom_site_aniso_U_33
_atom_site_aniso_U_23
_atom_site_aniso_U_13
_atom_site_aniso_U_12
Pt1 0.03231(14) 0.06211(17) 0.04671(15) -0.00048(10) 0.01646(9) 0.00263(10)
P1 0.0313(8) 0.0635(9) 0.0442(8) -0.0011(7) 0.0147(6) -0.0024(6)
P2 0.0374(8) 0.0704(10) 0.0524(9) 0.0005(7) 0.0202(7) 0.0037(7)
P3 0.0485(10) 0.0620(10) 0.0740(11) -0.0040(8) 0.0288(8) 0.0021(7)
C1 0.051(4) 0.057(4) 0.064(4) 0.000(3) 0.029(3) 0.001(3)
C2 0.040(3) 0.047(3) 0.052(3) 0.000(2) 0.018(3) 0.002(2)
C3 0.030(3) 0.052(3) 0.042(3) -0.006(2) 0.006(2) -0.004(2)
C4 0.026(3) 0.068(4) 0.039(3) 0.000(3) 0.008(2) 0.000(2)
C5 0.035(3) 0.055(3) 0.038(3) -0.001(2) 0.007(2) -0.003(2)
C6 0.049(4) 0.068(4) 0.049(3) -0.003(3) 0.014(3) -0.006(3)
C7 0.056(4) 0.055(4) 0.074(4) -0.003(3) 0.022(3) -0.009(3)
C8 0.039(4) 0.089(5) 0.082(5) 0.005(4) 0.023(3) 0.018(3)
C9 0.063(5) 0.080(5) 0.109(6) -0.004(4) 0.048(4) 0.011(4)
C10 0.065(5) 0.074(4) 0.082(5) -0.012(4) 0.036(4) -0.001(3)
C1A 0.035(3) 0.105(5) 0.049(4) -0.017(3) 0.012(3) -0.003(3)
C2A 0.057(5) 0.117(6) 0.061(4) -0.006(4) -0.001(4) 0.011(4)
C3A 0.074(7) 0.214(11) 0.062(5) -0.025(6) -0.013(5) 0.049(7)
C4A 0.067(7) 0.245(14) 0.097(7) -0.087(8) 0.002(5) 0.008(8)
C5A 0.061(6) 0.166(9) 0.113(7) -0.068(7) 0.018(5) -0.030(6)
C6A 0.048(4) 0.103(5) 0.081(5) -0.026(4) 0.007(4) -0.018(4)
C1B 0.055(4) 0.058(3) 0.049(3) -0.002(3) 0.023(3) 0.005(3)
C2B 0.063(5) 0.088(5) 0.050(4) -0.001(3) 0.006(3) 0.009(4)
C3B 0.104(7) 0.135(7) 0.057(5) 0.009(5) 0.005(5) 0.048(6)
C4B 0.160(11) 0.123(7) 0.065(5) 0.029(5) 0.037(6) 0.054(7)
C5B 0.136(9) 0.107(6) 0.085(6) 0.030(5) 0.061(6) -0.002(6)
C6B 0.069(5) 0.079(4) 0.067(4) 0.005(3) 0.034(4) -0.005(3)
C1C 0.035(4) 0.081(5) 0.098(5) -0.007(4) 0.030(4) 0.009(3)
C2C 0.044(4) 0.121(6) 0.109(6) -0.034(5) 0.020(4) 0.004(4)
C3C 0.058(6) 0.158(9) 0.157(9) -0.077(8) 0.012(6) 0.009(6)
C4C 0.054(6) 0.136(9) 0.270(16) -0.074(10) 0.044(8) -0.006(6)
C5C 0.065(6) 0.098(6) 0.241(13) 0.010(7) 0.080(7) -0.001(5)
C6C 0.054(5) 0.089(5) 0.150(8) 0.003(5) 0.042(5) -0.002(4)
C1D 0.068(5) 0.080(4) 0.048(4) 0.004(3) 0.025(3) 0.014(3)
C2D 0.091(6) 0.134(7) 0.058(4) -0.008(5) 0.001(4) 0.044(5)
C3D 0.170(12) 0.212(12) 0.078(6) -0.024(7) -0.006(7) 0.096(10)
C4D 0.200(15) 0.246(13) 0.061(6) 0.010(7) 0.019(8) 0.071(11)
C5D 0.186(13) 0.200(12) 0.072(6) 0.006(6) 0.054(8) 0.072(8)
C6D 0.108(8) 0.148(7) 0.069(5) 0.005(5) 0.045(5) 0.045(6)
C1E 0.074(5) 0.070(5) 0.112(6) 0.025(4) 0.048(5) 0.021(4)
C2E 0.158(10) 0.104(7) 0.129(8) 0.029(6) 0.055(7) 0.050(6)
C3E 0.202(13) 0.149(10) 0.182(12) 0.077(9) 0.090(10) 0.105(9)
C4E 0.097(8) 0.219(13) 0.175(11) 0.098(10) 0.064(8) 0.051(8)
C5E 0.097(8) 0.161(9) 0.108(7) 0.044(7) 0.008(6) 0.018(7)
C6E 0.065(5) 0.131(7) 0.085(6) 0.019(5) 0.010(4) 0.009(5)
C1F 0.048(4) 0.079(5) 0.115(6) -0.031(4) 0.032(4) -0.001(3)
C2F 0.063(6) 0.123(7) 0.146(8) -0.046(6) -0.008(6) 0.007(5)
C3F 0.095(8) 0.133(9) 0.238(13) -0.067(9) -0.029(9) 0.025(7)
C4F 0.099(9) 0.155(10) 0.207(13) -0.114(10) 0.008(8) 0.004(7)
C5F 0.096(8) 0.134(8) 0.205(12) -0.079(8) 0.068(8) -0.058(7)
C6F 0.086(7) 0.096(6) 0.145(8) -0.037(6) 0.047(6) -0.018(5)
C1S 0.40(3) 0.41(3) 0.41(3) -0.04(2) -0.01(2) -0.04(2)
F1 0.302(13) 0.285(12) 0.283(12) -0.120(10) 0.037(10) -0.063(10)
F2 0.222(12) 0.265(13) 0.51(2) -0.016(13) -0.086(13) 0.031(9)
F3 0.43(2) 0.406(19) 0.258(12) -0.004(13) 0.102(13) -0.118(15)
O1 0.166(9) 0.433(17) 0.126(7) -0.115(9) -0.047(7) 0.045(10)
O2 0.275(15) 0.294(14) 0.255(12) 0.008(11) 0.109(11) -0.094(12)
O3 0.174(9) 0.325(13) 0.188(8) -0.074(8) -0.102(8) 0.119(9)
S1 0.221(6) 0.305(7) 0.254(6) 0.025(5) 0.034(5) 0.158(6)
C2S 0.155(13) 0.207(14) 0.136(10) 0.019(10) -0.009(9) 0.014(10)
Cl2A 0.190(4) 0.269(5) 0.114(2) -0.016(3) -0.013(3) 0.049(4)
Cl2B 0.368(8) 0.350(8) 0.146(3) 0.048(4) 0.078(4) -0.109(6)
C3S 0.18(2) 0.50(4) 0.33(3) 0.24(3) -0.04(2) 0.07(2)
Cl3A 0.226(6) 0.187(4) 0.314(7) -0.034(4) -0.058(5) 0.071(4)
Cl3B 0.231(6) 0.546(12) 0.242(6) 0.120(7) -0.047(5) 0.075(7)

loop_
_atom_type_symbol
_atom_type_description
_atom_type_scat_dispersion_real
_atom_type_scat_dispersion_imag
_atom_type_scat_source
C C 0.0033 0.0016 'International Tables Vol C Tables 4.2.6.8 and 6.1.1.4'
H H 0.0000 0.0000 'International Tables Vol C Tables 4.2.6.8 and 6.1.1.4'
O O 0.0106 0.0060 'International Tables Vol C Tables 4.2.6.8 and 6.1.1.4'
F F 0.0171 0.0103 'International Tables Vol C Tables 4.2.6.8 and 6.1.1.4'
P P 0.1023 0.0942 'International Tables Vol C Tables 4.2.6.8 and 6.1.1.4'
S S 0.1246 0.1234 'International Tables Vol C Tables 4.2.6.8 and 6.1.1.4'
Pt Pt -1.7033 8.3905 'International Tables Vol C Tables 4.2.6.8 and 6.1.1.4'
Cl Cl 0.1484 0.1585 'International Tables Vol C Tables 4.2.6.8 and 6.1.1.4'

loop_
_geom_angle_atom_site_label_1
_geom_angle_atom_site_label_2
_geom_angle_atom_site_label_3
_geom_angle
_geom_angle_site_symmetry_3
C2 Pt1 P1 80.83(14) .
C2 Pt1 P3 92.80(14) .
P1 Pt1 P3 173.21(5) .
C2 Pt1 P2 178.96(18) .
P1 Pt1 P2 98.93(5) .
P3 Pt1 P2 87.49(5) .
C4 P1 C1B 106.66(19) .
C4 P1 C1A 104.93(19) .
C1B P1 C1A 112.18(12) .
C4 P1 Pt1 105.08(19) .
C1B P1 Pt1 113.23(9) .
C1A P1 Pt1 113.85(10) .
C1D P2 C1C 104.73(12) .
C1D P2 C8 105.5(2) .
C1C P2 C8 100.7(2) .
C1D P2 Pt1 114.82(11) .
C1C P2 Pt1 118.75(9) .
C8 P2 Pt1 110.8(2) .
C1F P3 C10 100.6(3) .
C1F P3 C1E 109.83(12) .
C10 P3 C1E 104.6(3) .
C1F P3 Pt1 113.34(11) .
C10 P3 Pt1 115.3(2) .
C1E P3 Pt1 112.20(12) .
C2 C1 C1 124.0(3) 2_656
C1 C2 C3 114.7(5) .
C1 C2 Pt1 124.5(4) .
C3 C2 Pt1 120.8(4) .
C4 C3 C2 119.7(5) .
C4 C3 C3 119.1(3) 2_656
C2 C3 C3 121.2(3) 2_656
C3 C4 C5 122.2(5) .
C3 C4 P1 112.5(4) .
C5 C4 P1 125.3(4) .
C4 C5 C6 123.6(5) .
C4 C5 C5 118.7(3) 2_656
C6 C5 C5 117.7(3) 2_656
C7 C6 C5 121.7(6) .
C6 C7 C7 120.5(4) 2_656
C9 C8 P2 117.2(5) .
C8 C9 C10 117.4(6) .
C9 C10 P3 115.8(5) .
C2A C1A C6A 120.0 .
C2A C1A P1 115.10(8) .
C6A C1A P1 124.89(8) .
C1A C2A C3A 120.0 .
C4A C3A C2A 120.0 .
C3A C4A C5A 120.0 .
C4A C5A C6A 120.0 .
C5A C6A C1A 120.0 .
C2B C1B C6B 120.0 .
C2B C1B P1 117.34(7) .
C6B C1B P1 122.35(7) .
C1B C2B C3B 120.0 .
C2B C3B C4B 120.0 .
C5B C4B C3B 120.0 .
C4B C5B C6B 120.0 .
C5B C6B C1B 120.0 .
C2C C1C C6C 120.0 .
C2C C1C P2 118.56(8) .
C6C C1C P2 121.45(8) .
C1C C2C C3C 120.0 .
C4C C3C C2C 120.0 .
C5C C4C C3C 120.0 .
C6C C5C C4C 120.0 .
C5C C6C C1C 120.0 .
C6D C1D C2D 120.0 .
C6D C1D P2 121.76(7) .
C2D C1D P2 118.16(7) .
C3D C2D C1D 120.0 .
C4D C3D C2D 120.0 .
C5D C4D C3D 120.0 .
C4D C5D C6D 120.0 .
C1D C6D C5D 120.0 .
C2E C1E C6E 120.0 .
C2E C1E P3 120.77(8) .
C6E C1E P3 119.24(8) .
C1E C2E C3E 120.0 .
C4E C3E C2E 120.0 .
C3E C4E C5E 120.0 .
C4E C5E C6E 120.0 .
C1E C6E C5E 120.0 .
C6F C1F C2F 120.0 .
C6F C1F P3 123.57(9) .
C2F C1F P3 116.41(9) .
C3F C2F C1F 120.0 .
C2F C3F C4F 120.0 .
C3F C4F C5F 120.0 .
C6F C5F C4F 120.0 .
C5F C6F C1F 120.0 .
F3 C1S F2 111.8(15) .
F3 C1S F1 126.8(15) .
F2 C1S F1 110.5(14) .
F3 C1S S1 97.2(10) .
F2 C1S S1 102.7(10) .
F1 C1S S1 103.6(10) .
O3 S1 O2 115.0(9) .
O3 S1 O1 119.0(7) .
O2 S1 O1 115.1(9) .
O3 S1 C1S 104.5(8) .
O2 S1 C1S 100.2(7) .
O1 S1 C1S 98.6(7) .
Cl2B C2S Cl2A 111.4(9) .
Cl3B C3S Cl3A 116.8(17) .
Cl4A C4S Cl4B 115(2) .

loop_
_geom_bond_atom_site_label_1
_geom_bond_atom_site_label_2
_geom_bond_distance
_geom_bond_site_symmetry_2
Pt1 C2 2.078(6) .
Pt1 P1 2.2801(16) .
Pt1 P3 2.3279(18) .
Pt1 P2 2.3437(16) .
P1 C4 1.802(5) .
P1 C1B 1.803(2) .
P1 C1A 1.824(2) .
P2 C1D 1.803(3) .
P2 C1C 1.820(2) .
P2 C8 1.838(6) .
P3 C1F 1.799(3) .
P3 C10 1.820(6) .
P3 C1E 1.823(3) .
C1 C2 1.367(7) .
C1 C1 1.418(11) 2_656
C2 C3 1.445(7) .
C3 C4 1.394(7) .
C3 C3 1.448(10) 2_656
C4 C5 1.416(7) .
C5 C6 1.425(7) .
C5 C5 1.442(10) 2_656
C6 C7 1.352(8) .
C7 C7 1.394(12) 2_656
C8 C9 1.502(9) .
C9 C10 1.524(9) .
C1A C2A 1.3900 .
C1A C6A 1.3900 .
C2A C3A 1.3900 .
C3A C4A 1.3900 .
C4A C5A 1.3900 .
C5A C6A 1.3900 .
C1B C2B 1.3899 .
C1B C6B 1.3902 .
C2B C3B 1.3900 .
C3B C4B 1.3901 .
C4B C5B 1.3899 .
C5B C6B 1.3900 .
C1C C2C 1.3900 .
C1C C6C 1.3901 .
C2C C3C 1.3901 .
C3C C4C 1.3901 .
C4C C5C 1.3900 .
C5C C6C 1.3897 .
C1D C6D 1.3900 .
C1D C2D 1.3901 .
C2D C3D 1.3900 .
C3D C4D 1.3900 .
C4D C5D 1.3898 .
C5D C6D 1.3901 .
C1E C2E 1.3899 .
C1E C6E 1.3900 .
C2E C3E 1.3899 .
C3E C4E 1.3899 .
C4E C5E 1.3900 .
C5E C6E 1.3901 .
C1F C6F 1.3900 .
C1F C2F 1.3901 .
C2F C3F 1.3899 .
C3F C4F 1.3900 .
C4F C5F 1.3901 .
C5F C6F 1.3899 .
C1S F3 1.404(13) .
C1S F2 1.414(13) .
C1S F1 1.415(13) .
C1S S1 1.631(13) .
O1 S1 1.539(8) .
O2 S1 1.489(10) .
O3 S1 1.396(8) .
C2S Cl2B 1.670(14) .
C2S Cl2A 1.671(11) .
C3S Cl3B 1.59(2) .
C3S Cl3A 1.632(19) .
C4S Cl4A 1.58(3) .
C4S Cl4B 1.62(3) .
